data_7005825
loop_
_publ_author_name
'Brown, Eric C.'
'Johnson, Brandon'
'Palavicini, Sara'
'Kucera, Benjamin E.'
'Casella, Luigi'
'Tolman, William B.'

_publ_section_title
;
 Modular syntheses of multidentate ligands with variable N-donors:
 applications to tri- and tetracopper(I) complexes.
;
_journal_issue 28
_journal_name_full 'Dalton transactions (Cambridge, England : 2003)'
_journal_page_first 3035
_journal_page_last 3042
_journal_paper_doi 10.1039/B705806C
_journal_year 2007
_chemical_formula_moiety 'C18 H36 Cu N4, F6 P'
_chemical_formula_sum 'C18 H36 Cu F6 N4 P'
_chemical_formula_weight 517.02
_chemical_name_common '04305-complex 19'
_chemical_name_systematic
;
?
;
_space_group_IT_number 198
_symmetry_cell_setting cubic
_symmetry_space_group_name_Hall 'P 2ac 2ab 3'
_symmetry_space_group_name_H-M 'P 21 3'
_atom_sites_solution_hydrogens geom
_atom_sites_solution_primary direct
_atom_sites_solution_secondary difmap
_audit_creation_method SHELXL-97
_cell_angle_alpha 90.00
_cell_angle_beta 90.00
_cell_angle_gamma 90.00
_cell_formula_units_Z 4
_cell_length_a 13.5564(5)
_cell_length_b 13.5564(5)
_cell_length_c 13.5564(5)
_cell_measurement_reflns_used 2635
_cell_measurement_temperature 173(2)
_cell_measurement_theta_max 25.00
_cell_measurement_theta_min 2.60
_cell_volume 2491.34(16)
_computing_cell_refinement 'SAINT, Bruker'
_computing_data_collection 'SMART, Bruker'
_computing_data_reduction 'SAINT, Bruker'
_computing_molecular_graphics 'SHELXTL, Bruker'
_computing_publication_material 'Bruker SHELXTL'
_computing_structure_refinement 'SHELXL-97 (Sheldrick, 1997)'
_computing_structure_solution 'SHELXS-97 (Sheldrick, 1990)'
_diffrn_ambient_temperature 173(2)
_diffrn_measured_fraction_theta_full 1.000
_diffrn_measured_fraction_theta_max 1.000
_diffrn_measurement_device_type 'Siemens SMART Platform CCD'
_diffrn_measurement_method 'area detector, omega scans per phi'
_diffrn_radiation_monochromator graphite
_diffrn_radiation_source 'normal-focus sealed tube'
_diffrn_radiation_type MoK\a
_diffrn_radiation_wavelength 0.71073
_diffrn_reflns_av_R_equivalents 0.0000
_diffrn_reflns_av_sigmaI/netI 0.0207
_diffrn_reflns_limit_h_max 10
_diffrn_reflns_limit_h_min -10
_diffrn_reflns_limit_k_max 11
_diffrn_reflns_limit_k_min 0
_diffrn_reflns_limit_l_max 16
_diffrn_reflns_limit_l_min 1
_diffrn_reflns_number 1472
_diffrn_reflns_theta_full 25.00
_diffrn_reflns_theta_max 25.00
_diffrn_reflns_theta_min 2.12
_exptl_absorpt_coefficient_mu 0.997
_exptl_absorpt_correction_T_max 0.6356
_exptl_absorpt_correction_T_min 0.6356
_exptl_absorpt_correction_type multi-scan
_exptl_absorpt_process_details 'SADABS, R. Blessing, 1995'
_exptl_crystal_colour yellow
_exptl_crystal_density_diffrn 1.378
_exptl_crystal_density_method 'not measured'
_exptl_crystal_description block
_exptl_crystal_F_000 1080
_exptl_crystal_size_max 0.50
_exptl_crystal_size_mid 0.50
_exptl_crystal_size_min 0.50
_refine_diff_density_max 0.178
_refine_diff_density_min -0.550
_refine_diff_density_rms 0.045
_refine_ls_abs_structure_details 'Flack H D (1983), 636 Friedel Pairs, Acta Cryst. A39, 876-881'
_refine_ls_abs_structure_Flack 0.03(3)
_refine_ls_extinction_method none
_refine_ls_goodness_of_fit_ref 1.014
_refine_ls_hydrogen_treatment constr
_refine_ls_matrix_type full
_refine_ls_number_parameters 118
_refine_ls_number_reflns 1472
_refine_ls_number_restraints 21
_refine_ls_restrained_S_all 1.022
_refine_ls_R_factor_all 0.0287
_refine_ls_R_factor_gt 0.0256
_refine_ls_shift/su_max 0.001
_refine_ls_shift/su_mean 0.000
_refine_ls_structure_factor_coef Fsqd
_refine_ls_weighting_details 'calc w=1/[\s^2^(Fo^2^)+(0.0374P)^2^+0.6413P] where P=(Fo^2^+2Fc^2^)/3'
_refine_ls_weighting_scheme calc
_refine_ls_wR_factor_gt 0.0662
_refine_ls_wR_factor_ref 0.0686
_reflns_number_gt 1340
_reflns_number_total 1472
_reflns_threshold_expression >2sigma(I)
_cod_data_source_file B705806C.txt
_cod_data_source_block 04305a
_cod_depositor_comments
;
The following automatic conversions were performed:
'_symmetry_cell_setting' value 'Cubic' changed to 'cubic' according to
'/home/saulius/struct/CIF-dictionaries/cif_core.dic' dictionary named
'cif_core.dic' version 2.4.1 from 2010-06-29.

Automatic conversion script
Id: cif_fix_enum 1527 2010-12-29 10:47:43Z saulius 
;
_cod_original_sg_symbol_H-M P2(1)3
_cod_database_code 7005825

loop_
_symmetry_equiv_pos_as_xyz
'x, y, z'
'-x+1/2, -y, z+1/2'
'-x, y+1/2, -z+1/2'
'x+1/2, -y+1/2, -z'
'z, x, y'
'z+1/2, -x+1/2, -y'
'-z+1/2, -x, y+1/2'
'-z, x+1/2, -y+1/2'
'y, z, x'
'-y, z+1/2, -x+1/2'
'y+1/2, -z+1/2, -x'
'-y+1/2, -z, x+1/2'

loop_
_atom_site_label
_atom_site_type_symbol
_atom_site_fract_x
_atom_site_fract_y
_atom_site_fract_z
_atom_site_U_iso_or_equiv
_atom_site_adp_type
_atom_site_occupancy
_atom_site_symmetry_multiplicity
_atom_site_calc_flag
_atom_site_refinement_flags
_atom_site_disorder_assembly
_atom_site_disorder_group
Cu1 Cu 0.49991(1) 0.49991(1) 0.49991(1) 0.0253(1) Uani 1 3 d S . .
N1 N 0.40514(11) 0.40514(11) 0.40514(11) 0.0309(6) Uani 1 3 d S . .
C1 C 0.46378(15) 0.31545(14) 0.39280(15) 0.0359(4) Uani 1 1 d . . .
H1A H 0.5100 0.3243 0.3370 0.043 Uiso 1 1 calc R . .
H1B H 0.4195 0.2597 0.3767 0.043 Uiso 1 1 calc R . .
C2 C 0.52223(15) 0.29096(13) 0.48624(15) 0.0370(4) Uani 1 1 d . . .
H2A H 0.4764 0.2698 0.5390 0.044 Uiso 1 1 calc R . .
H2B H 0.5682 0.2359 0.4727 0.044 Uiso 1 1 calc R . .
N2 N 0.57831(11) 0.37819(11) 0.51924(11) 0.0304(3) Uani 1 1 d . . .
C3 C 0.66641(15) 0.36798(15) 0.54836(16) 0.0383(5) Uani 1 1 d . . .
H3A H 0.6961 0.3047 0.5441 0.046 Uiso 1 1 calc R . .
C4 C 0.72522(15) 0.45116(15) 0.58897(18) 0.0436(5) Uani 1 1 d . . .
H4A H 0.6856 0.5130 0.5822 0.052 Uiso 1 1 calc R . .
C5 C 0.82141(19) 0.4642(2) 0.5320(2) 0.0675(8) Uani 1 1 d . . .
H5A H 0.8594 0.5185 0.5609 0.101 Uiso 1 1 calc R . .
H5B H 0.8066 0.4793 0.4629 0.101 Uiso 1 1 calc R . .
H5C H 0.8600 0.4032 0.5356 0.101 Uiso 1 1 calc R . .
C6 C 0.74440(19) 0.43304(19) 0.69862(19) 0.0589(7) Uani 1 1 d . . .
H6A H 0.7805 0.4892 0.7264 0.088 Uiso 1 1 calc R . .
H6B H 0.7836 0.3728 0.7066 0.088 Uiso 1 1 calc R . .
H6C H 0.6814 0.4255 0.7332 0.088 Uiso 1 1 calc R . .
P1 P 0.2480(2) 0.2547(2) 0.7464(2) 0.0405(7) Uani 0.33333 1 d PD A -1
F1 F 0.3179(5) 0.1855(7) 0.8093(8) 0.0632(9) Uani 0.33333 1 d PD A -1
F6 F 0.1773(5) 0.3252(6) 0.6842(7) 0.0632(9) Uani 0.33333 1 d PD A -1
F2 F 0.255(2) 0.1811(9) 0.6556(5) 0.075(3) Uani 0.33333 1 d PD A -1
F3 F 0.1547(4) 0.1962(12) 0.7857(16) 0.072(2) Uani 0.33333 1 d PD A -1
F5 F 0.241(2) 0.3293(8) 0.8363(6) 0.075(3) Uani 0.33333 1 d PD A -1
F4 F 0.3414(4) 0.3127(13) 0.7053(17) 0.072(2) Uani 0.33333 1 d PD A -1

loop_
_atom_site_aniso_label
_atom_site_aniso_U_11
_atom_site_aniso_U_22
_atom_site_aniso_U_33
_atom_site_aniso_U_23
_atom_site_aniso_U_13
_atom_site_aniso_U_12
Cu1 0.02530(13) 0.02530(13) 0.02530(13) -0.00064(8) -0.00064(8) -0.00064(8)
N1 0.0309(6) 0.0309(6) 0.0309(6) -0.0039(6) -0.0039(6) -0.0039(6)
C1 0.0405(11) 0.0293(10) 0.0380(11) -0.0078(8) -0.0018(9) -0.0041(8)
C2 0.0412(10) 0.0260(9) 0.0437(11) -0.0026(8) -0.0012(9) -0.0002(8)
N2 0.0327(8) 0.0275(8) 0.0309(8) 0.0003(6) -0.0006(7) 0.0012(6)
C3 0.0375(11) 0.0305(10) 0.0468(12) 0.0024(9) -0.0022(9) 0.0079(9)
C4 0.0350(11) 0.0353(11) 0.0604(13) 0.0030(10) -0.0109(10) 0.0062(9)
C5 0.0478(14) 0.0610(15) 0.094(2) 0.0123(15) 0.0038(14) -0.0104(13)
C6 0.0578(15) 0.0565(15) 0.0625(16) -0.0010(13) -0.0200(12) -0.0046(12)
P1 0.044(6) 0.056(5) 0.022(4) 0.000(5) 0.009(4) 0.019(4)
F1 0.064(9) 0.060(9) 0.065(5) 0.008(6) -0.003(6) 0.029(3)
F6 0.064(9) 0.060(9) 0.065(5) 0.008(6) -0.003(6) 0.029(3)
F2 0.127(8) 0.052(4) 0.045(3) -0.018(3) -0.008(5) 0.013(5)
F3 0.056(3) 0.069(5) 0.093(7) 0.025(4) 0.007(5) 0.000(4)
F5 0.127(8) 0.052(4) 0.045(3) -0.018(3) -0.008(5) 0.013(5)
F4 0.056(3) 0.069(5) 0.093(7) 0.025(4) 0.007(5) 0.000(4)

loop_
_atom_type_symbol
_atom_type_description
_atom_type_scat_dispersion_real
_atom_type_scat_dispersion_imag
_atom_type_scat_source
C C 0.0033 0.0016 'International Tables Vol C Tables 4.2.6.8 and 6.1.1.4'
H H 0.0000 0.0000 'International Tables Vol C Tables 4.2.6.8 and 6.1.1.4'
N N 0.0061 0.0033 'International Tables Vol C Tables 4.2.6.8 and 6.1.1.4'
F F 0.0171 0.0103 'International Tables Vol C Tables 4.2.6.8 and 6.1.1.4'
P P 0.1023 0.0942 'International Tables Vol C Tables 4.2.6.8 and 6.1.1.4'
Cu Cu 0.3201 1.2651 'International Tables Vol C Tables 4.2.6.8 and 6.1.1.4'

loop_
_geom_angle_atom_site_label_1
_geom_angle_atom_site_label_2
_geom_angle_atom_site_label_3
_geom_angle
_geom_angle_site_symmetry_1
_geom_angle_site_symmetry_3
_geom_angle_publ_flag
N2 Cu1 N2 119.111(14) . 9 ?
N2 Cu1 N2 119.113(14) . 5 ?
N2 Cu1 N2 119.111(14) 9 5 ?
N2 Cu1 N1 84.56(4) . . ?
N2 Cu1 N1 84.56(4) 9 . ?
N2 Cu1 N1 84.56(4) 5 . ?
C1 N1 C1 114.78(9) . 9 ?
C1 N1 C1 114.78(9) . 5 ?
C1 N1 C1 114.78(9) 9 5 ?
C1 N1 Cu1 103.43(12) . . ?
C1 N1 Cu1 103.43(12) 9 . ?
C1 N1 Cu1 103.43(12) 5 . ?
N1 C1 C2 111.54(16) . . ?
N1 C1 H1A 109.3 . . ?
C2 C1 H1A 109.3 . . ?
N1 C1 H1B 109.3 . . ?
C2 C1 H1B 109.3 . . ?
H1A C1 H1B 108.0 . . ?
N2 C2 C1 110.12(15) . . ?
N2 C2 H2A 109.6 . . ?
C1 C2 H2A 109.6 . . ?
N2 C2 H2B 109.6 . . ?
C1 C2 H2B 109.6 . . ?
H2A C2 H2B 108.2 . . ?
C3 N2 C2 119.56(16) . . ?
C3 N2 Cu1 129.72(14) . . ?
C2 N2 Cu1 110.56(11) . . ?
N2 C3 C4 122.59(18) . . ?
N2 C3 H3A 118.7 . . ?
C4 C3 H3A 118.7 . . ?
C3 C4 C5 111.0(2) . . ?
C3 C4 C6 109.23(19) . . ?
C5 C4 C6 111.4(2) . . ?
C3 C4 H4A 108.3 . . ?
C5 C4 H4A 108.3 . . ?
C6 C4 H4A 108.3 . . ?
C4 C5 H5A 109.5 . . ?
C4 C5 H5B 109.5 . . ?
H5A C5 H5B 109.5 . . ?
C4 C5 H5C 109.5 . . ?
H5A C5 H5C 109.5 . . ?
H5B C5 H5C 109.5 . . ?
C4 C6 H6A 109.5 . . ?
C4 C6 H6B 109.5 . . ?
H6A C6 H6B 109.5 . . ?
C4 C6 H6C 109.5 . . ?
H6A C6 H6C 109.5 . . ?
H6B C6 H6C 109.5 . . ?
F1 P1 F3 89.94(19) . . ?
F1 P1 F5 90.03(19) . . ?
F3 P1 F5 90.67(19) . . ?
F1 P1 F2 90.61(19) . . ?
F3 P1 F2 89.51(19) . . ?
F5 P1 F2 179.34(18) . . ?
F1 P1 F4 90.3(2) . . ?
F3 P1 F4 179.1(2) . . ?
F5 P1 F4 90.18(19) . . ?
F2 P1 F4 89.65(19) . . ?
F1 P1 F6 179.3(3) . . ?
F3 P1 F6 89.88(19) . . ?
F5 P1 F6 89.29(19) . . ?
F2 P1 F6 90.07(19) . . ?
F4 P1 F6 89.87(19) . . ?

loop_
_geom_bond_atom_site_label_1
_geom_bond_atom_site_label_2
_geom_bond_distance
_geom_bond_site_symmetry_2
_geom_bond_publ_flag
Cu1 N2 1.9802(15) . ?
Cu1 N2 1.9802(15) 9 ?
Cu1 N2 1.9803(15) 5 ?
Cu1 N1 2.225(3) . ?
N1 C1 1.462(2) . ?
N1 C1 1.462(2) 9 ?
N1 C1 1.462(2) 5 ?
C1 C2 1.530(3) . ?
C1 H1A 0.9900 . ?
C1 H1B 0.9900 . ?
C2 N2 1.475(2) . ?
C2 H2A 0.9900 . ?
C2 H2B 0.9900 . ?
N2 C3 1.265(3) . ?
C3 C4 1.487(3) . ?
C3 H3A 0.9500 . ?
C4 C5 1.526(3) . ?
C4 C6 1.529(3) . ?
C4 H4A 1.0000 . ?
C5 H5A 0.9800 . ?
C5 H5B 0.9800 . ?
C5 H5C 0.9800 . ?
C6 H6A 0.9800 . ?
C6 H6B 0.9800 . ?
C6 H6C 0.9800 . ?
P1 F1 1.584(2) . ?
P1 F3 1.586(3) . ?
P1 F5 1.586(3) . ?
P1 F2 1.587(3) . ?
P1 F4 1.590(3) . ?
P1 F6 1.595(2) . ?

loop_
_geom_torsion_atom_site_label_1
_geom_torsion_atom_site_label_2
_geom_torsion_atom_site_label_3
_geom_torsion_atom_site_label_4
_geom_torsion
_geom_torsion_site_symmetry_1
_geom_torsion_site_symmetry_2
_geom_torsion_site_symmetry_3
_geom_torsion_site_symmetry_4
_geom_torsion_publ_flag
N2 Cu1 N1 C1 -11.89(9) . . . . ?
N2 Cu1 N1 C1 -131.88(9) 9 . . . ?
N2 Cu1 N1 C1 108.12(9) 5 . . . ?
N2 Cu1 N1 C1 108.12(9) . . . 9 ?
N2 Cu1 N1 C1 -11.88(9) 9 . . 9 ?
N2 Cu1 N1 C1 -131.88(9) 5 . . 9 ?
N2 Cu1 N1 C1 -131.88(9) . . . 5 ?
N2 Cu1 N1 C1 108.12(9) 9 . . 5 ?
N2 Cu1 N1 C1 -11.88(9) 5 . . 5 ?
C1 N1 C1 C2 -76.4(3) 9 . . . ?
C1 N1 C1 C2 147.39(19) 5 . . . ?
Cu1 N1 C1 C2 35.48(15) . . . . ?
N1 C1 C2 N2 -51.2(2) . . . . ?
C1 C2 N2 C3 -137.4(2) . . . . ?
C1 C2 N2 Cu1 38.41(18) . . . . ?
N2 Cu1 N2 C3 -118.69(18) 9 . . . ?
N2 Cu1 N2 C3 80.0(2) 5 . . . ?
N1 Cu1 N2 C3 160.63(19) . . . . ?
N2 Cu1 N2 C2 66.10(15) 9 . . . ?
N2 Cu1 N2 C2 -95.25(12) 5 . . . ?
N1 Cu1 N2 C2 -14.57(12) . . . . ?
C2 N2 C3 C4 -175.78(19) . . . . ?
Cu1 N2 C3 C4 9.4(3) . . . . ?
N2 C3 C4 C5 -124.2(2) . . . . ?
N2 C3 C4 C6 112.5(2) . . . . ?
